data_7123654
loop_
_publ_author_name
'Navarro, Miquel'
'Toledo, Alberto'
'Joost, Maximilian'
'Amgoune, Abderrahmane'
'Ladeira, Sonia'
'Bourissou, Didier'

_publ_section_title
;
 \p Complexes of P^P and P^N Chelated Gold(I)
;
_journal_name_full 'Chemical Communications'
_journal_paper_doi 10.1039/C9CC04266K
_journal_year 2019
_chemical_formula_moiety 'C34 H38 Au B10 P2, 0.05(C2 H4 Cl4), Cl4 Ga'
_chemical_formula_sum 'C34.1 H38.2 Au B10 Cl4.2 Ga P2'
_chemical_formula_weight 1033.67
_space_group_IT_number 14
_space_group_name_Hall '-P 2yn'
_space_group_name_H-M_alt 'P 1 21/n 1'
_symmetry_cell_setting monoclinic
_symmetry_Int_Tables_number 14
_symmetry_space_group_name_Hall '-P 2yn'
_symmetry_space_group_name_H-M 'P 1 21/n 1'
_atom_sites_solution_hydrogens mixed
_audit_update_record
;
2019-04-03 deposited with the CCDC.    2019-06-13 downloaded from the CCDC.
;
_cell_angle_alpha 90
_cell_angle_beta 93.6190(10)
_cell_angle_gamma 90
_cell_formula_units_Z 4
_cell_length_a 11.6826(5)
_cell_length_b 19.7076(9)
_cell_length_c 19.0738(8)
_cell_measurement_reflns_used 9965
_cell_measurement_temperature 193(2)
_cell_measurement_theta_max 33.30
_cell_measurement_theta_min 2.33
_cell_volume 4382.7(3)
_computing_cell_refinement 'Bruker SAINT'
_computing_data_collection 'Bruker APEX2'
_computing_data_reduction 'Bruker SAINT'
_computing_molecular_graphics 'Ortep-3 for Windows (Farrugia, 1997)'
_computing_publication_material 'WinGX publication routines (Farrugia, 1999)'
_computing_structure_refinement 'SHELXL-2016/6 (Sheldrick, 2016)'
_computing_structure_solution 'SHELXS-97 (Sheldrick, 2008)'
_diffrn_ambient_temperature 193(2)
_diffrn_measured_fraction_theta_full 0.989
_diffrn_measured_fraction_theta_max 0.989
_diffrn_measurement_device_type 'Bruker Kappa APEX II Quazar'
_diffrn_measurement_method 'phi and omega scans'
_diffrn_radiation_monochromator 'multilayer optics'
_diffrn_radiation_source 'microfocus sealed tube'
_diffrn_radiation_type MoK\a
_diffrn_radiation_wavelength 0.71073
_diffrn_reflns_av_R_equivalents 0.031
_diffrn_reflns_av_unetI/netI 0.0317
_diffrn_reflns_Laue_measured_fraction_full 0.989
_diffrn_reflns_Laue_measured_fraction_max 0.989
_diffrn_reflns_limit_h_max 17
_diffrn_reflns_limit_h_min -17
_diffrn_reflns_limit_k_max 29
_diffrn_reflns_limit_k_min -28
_diffrn_reflns_limit_l_max 28
_diffrn_reflns_limit_l_min -28
_diffrn_reflns_number 63607
_diffrn_reflns_point_group_measured_fraction_full 0.989
_diffrn_reflns_point_group_measured_fraction_max 0.989
_diffrn_reflns_theta_full 25.242
_diffrn_reflns_theta_max 32.032
_diffrn_reflns_theta_min 6.826
_diffrn_standards_decay_% 0
_diffrn_standards_interval_count 0
_diffrn_standards_interval_time 0
_diffrn_standards_number 0
_exptl_absorpt_coefficient_mu 4.312
_exptl_absorpt_correction_T_max 0.7466
_exptl_absorpt_correction_T_min 0.6573
_exptl_absorpt_correction_type multi-scan
_exptl_absorpt_process_details 'SADABS (Bruker-AXS)'
_exptl_crystal_colour colourless
_exptl_crystal_density_diffrn 1.567
_exptl_crystal_density_method 'not measured'
_exptl_crystal_description block
_exptl_crystal_F_000 2016.8
_exptl_crystal_size_max 0.24
_exptl_crystal_size_mid 0.12
_exptl_crystal_size_min 0.1
_refine_diff_density_max 1.388
_refine_diff_density_min -0.625
_refine_diff_density_rms 0.1
_refine_ls_extinction_method none
_refine_ls_goodness_of_fit_ref 1.028
_refine_ls_hydrogen_treatment mixed
_refine_ls_matrix_type full
_refine_ls_number_parameters 525
_refine_ls_number_reflns 15088
_refine_ls_number_restraints 73
_refine_ls_restrained_S_all 1.042
_refine_ls_R_factor_all 0.0424
_refine_ls_R_factor_gt 0.0263
_refine_ls_shift/su_max 0.006
_refine_ls_shift/su_mean 0
_refine_ls_structure_factor_coef Fsqd
_refine_ls_weighting_details 'w=1/[\s^2^(Fo^2^)+(0.0280P)^2^+4.6346P] where P=(Fo^2^+2Fc^2^)/3'
_refine_ls_weighting_scheme calc
_refine_ls_wR_factor_gt 0.0614
_refine_ls_wR_factor_ref 0.0685
_reflns_Friedel_coverage 0
_reflns_number_gt 11988
_reflns_number_total 15088
_reflns_threshold_expression 'I > 2\s(I)'
_cod_data_source_file c9cc04266k2.cif
_cod_data_source_block max34
_cod_original_sg_symbol_H-M 'P 21/n'
_cod_original_formula_sum 'C34.10 H38.20 Au B10 Cl4.20 Ga P2'
_cod_database_code 7123654

loop_
_symmetry_equiv_pos_as_xyz
'x, y, z'
'-x+1/2, y+1/2, -z+1/2'
'-x, -y, -z'
'x-1/2, -y-1/2, z-1/2'

loop_
_atom_site_label
_atom_site_type_symbol
_atom_site_fract_x
_atom_site_fract_y
_atom_site_fract_z
_atom_site_U_iso_or_equiv
_atom_site_adp_type
_atom_site_occupancy
_atom_site_site_symmetry_order
_atom_site_calc_flag
_atom_site_refinement_flags_posn
_atom_site_refinement_flags_adp
_atom_site_refinement_flags_occupancy
_atom_site_disorder_assembly
_atom_site_disorder_group
Au1 Au 0.24666(2) 0.86056(2) 0.23467(2) 0.02150(3) Uani 1 1 d . . . . .
Cl4 Cl 0.55824(6) 0.78430(4) 0.58880(5) 0.04643(18) Uani 1 1 d . . . . .
Cl3 Cl 0.35274(7) 0.71901(5) 0.45919(4) 0.04655(18) Uani 1 1 d . . . . .
Cl1 Cl 0.25814(6) 0.82315(4) 0.59641(5) 0.04550(18) Uani 1 1 d . . . . .
Ga1 Ga 0.38301(2) 0.74795(2) 0.56959(2) 0.03077(6) Uani 1 1 d . . . . .
Cl2 Cl 0.36473(7) 0.65831(4) 0.63469(4) 0.04121(16) Uani 1 1 d . . . . .
P2 P 0.44092(5) 0.85885(3) 0.20357(3) 0.02134(11) Uani 1 1 d . . . . .
P1 P 0.22551(5) 0.96994(3) 0.18270(3) 0.02245(12) Uani 1 1 d . . . . .
C24 C 0.4482(3) 0.7531(2) -0.01087(18) 0.0511(9) Uani 1 1 d . . . . .
H24 H 0.447142 0.730576 -0.05493 0.061 Uiso 1 1 calc R U . . .
C11 C 0.1583(3) 1.0029(2) -0.02995(18) 0.0519(9) Uani 1 1 d . . . . .
H11 H 0.159624 1.038948 -0.06298 0.062 Uiso 1 1 calc R U . . .
B1 B 0.4643(3) 0.99540(17) 0.1233(2) 0.0391(8) Uani 1 1 d . . . . .
H1 H 0.437001 0.972439 0.071205 0.047 Uiso 1 1 calc R U . . .
C29 C 0.0535(2) 0.85117(14) 0.33766(15) 0.0317(6) Uani 1 1 d . . . . .
B2 B 0.4041(3) 1.07717(17) 0.2430(3) 0.0473(10) Uani 1 1 d . . . . .
H2 H 0.338045 1.108488 0.268195 0.057 Uiso 1 1 calc R U . . .
C12 C 0.1267(3) 0.9391(2) -0.05208(18) 0.0510(8) Uani 1 1 d . . . . .
H12 H 0.108554 0.930625 -0.100546 0.061 Uiso 1 1 calc R U . . .
C21 C 0.4499(2) 0.82090(13) 0.11758(13) 0.0267(5) Uani 1 1 d . . . . .
C27 C 0.1930(3) 0.76851(15) 0.28508(18) 0.0348(6) Uani 1 1 d . . . . .
H27A H 0.233(3) 0.7656(17) 0.3262(19) 0.038(9) Uiso 1 1 d . . . . .
H27B H 0.203(3) 0.7341(19) 0.253(2) 0.044(9) Uiso 1 1 d . . . . .
C31 C 0.0704(3) 0.90124(19) 0.45338(18) 0.0477(8) Uani 1 1 d . . . . .
H31 H 0.114861 0.909938 0.495864 0.057 Uiso 1 1 calc R U . . .
B3 B 0.5271(3) 1.11359(19) 0.2078(4) 0.0679(15) Uani 1 1 d . . . . .
H3 H 0.543119 1.169606 0.209901 0.081 Uiso 1 1 calc R U . . .
C22 C 0.3633(2) 0.77449(16) 0.09838(16) 0.0374(6) Uani 1 1 d . . . . .
H22 H 0.304134 0.76604 0.129186 0.045 Uiso 1 1 calc R U . . .
C33 C -0.1040(3) 0.9141(2) 0.3823(2) 0.0564(9) Uani 1 1 d . . . . .
H33 H -0.179978 0.93116 0.375786 0.068 Uiso 1 1 calc R U . . .
C18 C 0.7017(3) 0.75131(17) 0.35452(18) 0.0420(7) Uani 1 1 d . . . . .
H18 H 0.754546 0.728045 0.38589 0.05 Uiso 1 1 calc R U . . .
C9 C 0.1855(2) 0.96326(13) 0.08978(14) 0.0273(5) Uani 1 1 d . . . . .
B4 B 0.5648(3) 1.0642(2) 0.1341(3) 0.0628(14) Uani 1 1 d . . . . .
H4B H 0.604658 1.087059 0.087705 0.075 Uiso 1 1 calc R U . . .
C20 C 0.5321(2) 0.81903(15) 0.33447(15) 0.0335(6) Uani 1 1 d . . . . .
H20 H 0.468245 0.842016 0.351864 0.04 Uiso 1 1 calc R U . . .
C14 C 0.1500(2) 0.89910(15) 0.06627(15) 0.0343(6) Uani 1 1 d . . . . .
H14 H 0.145554 0.862936 0.09891 0.041 Uiso 1 1 calc R U . . .
C30 C 0.1164(3) 0.86378(15) 0.40115(16) 0.0372(6) Uani 1 1 d . . . . .
H30 H 0.19194 0.846225 0.408327 0.045 Uiso 1 1 calc R U . . .
C25 C 0.5341(3) 0.7982(2) 0.00793(17) 0.0482(8) Uani 1 1 d . . . . .
H25 H 0.593008 0.806223 -0.0232 0.058 Uiso 1 1 calc R U . . .
C28 C 0.0974(2) 0.81110(14) 0.27990(15) 0.0304(5) Uani 1 1 d . . . . .
H28 H 0.047(3) 0.8038(15) 0.2406(17) 0.029(8) Uiso 1 1 d . . . . .
C19 C 0.6101(3) 0.78569(17) 0.38073(16) 0.0405(7) Uani 1 1 d . . . . .
H19 H 0.600667 0.786507 0.429831 0.049 Uiso 1 1 calc R U . . .
B5 B 0.6412(3) 1.0551(2) 0.2174(3) 0.0666(15) Uani 1 1 d . . . . .
H5B H 0.732214 1.07267 0.225763 0.08 Uiso 1 1 calc R U . . .
C7 C 0.0396(3) 1.13952(16) 0.2257(2) 0.0456(8) Uani 1 1 d . . . . .
H7 H 0.01397 1.179951 0.20261 0.055 Uiso 1 1 calc R U . . .
C16 C 0.6406(2) 0.78460(13) 0.23699(15) 0.0284(5) Uani 1 1 d . . . . .
H16 H 0.651807 0.784641 0.188087 0.034 Uiso 1 1 calc R U . . .
C3 C 0.1399(2) 1.03327(12) 0.22346(14) 0.0268(5) Uani 1 1 d . . . . .
C5 C 0.0544(4) 1.0706(2) 0.3288(2) 0.0716(13) Uani 1 1 d . . . . .
H5 H 0.040652 1.063791 0.376806 0.086 Uiso 1 1 calc R U . . .
C23 C 0.3631(3) 0.7406(2) 0.03472(18) 0.0505(8) Uani 1 1 d . . . . .
H23 H 0.304244 0.708747 0.022313 0.061 Uiso 1 1 calc R U . . .
B6 B 0.4177(3) 1.07834(17) 0.1510(3) 0.0492(10) Uani 1 1 d . . . . .
H6B H 0.35989 1.110649 0.115826 0.059 Uiso 1 1 calc R U . . .
C15 C 0.54776(19) 0.81864(12) 0.26256(13) 0.0241(5) Uani 1 1 d . . . . .
C8 C 0.1019(3) 1.09251(15) 0.19009(17) 0.0381(6) Uani 1 1 d . . . . .
H8 H 0.118815 1.100751 0.14277 0.046 Uiso 1 1 calc R U . . .
C1 C 0.37402(19) 1.00684(12) 0.19168(16) 0.0291(5) Uani 1 1 d . . . . .
C13 C 0.1212(3) 0.8878(2) -0.00450(18) 0.0481(8) Uani 1 1 d . . . . .
H13 H 0.097442 0.843852 -0.019898 0.058 Uiso 1 1 calc R U . . .
C10 C 0.1887(3) 1.01532(16) 0.04080(17) 0.0411(7) Uani 1 1 d . . . . .
H10 H 0.211645 1.059571 0.055575 0.049 Uiso 1 1 calc R U . . .
C26 C 0.5365(2) 0.83251(17) 0.07174(16) 0.0378(6) Uani 1 1 d . . . . .
H26 H 0.596637 0.863577 0.084081 0.045 Uiso 1 1 calc R U . . .
C17 C 0.7170(2) 0.75049(16) 0.28340(17) 0.0385(6) Uani 1 1 d . . . . .
H17 H 0.779978 0.726563 0.266096 0.046 Uiso 1 1 calc R U . . .
C34 C -0.0576(3) 0.87714(19) 0.32920(18) 0.0449(7) Uani 1 1 d . . . . .
H34 H -0.102065 0.869347 0.286511 0.054 Uiso 1 1 calc R U . . .
B7 B 0.6039(3) 0.98198(18) 0.1665(3) 0.0462(10) Uani 1 1 d . . . . .
H7A H 0.669693 0.950176 0.141622 0.055 Uiso 1 1 calc R U . . .
B8 B 0.5908(3) 0.98105(18) 0.2589(2) 0.0460(9) Uani 1 1 d . . . . .
H8A H 0.647958 0.948967 0.294743 0.055 Uiso 1 1 calc R U . . .
C6 C 0.0142(4) 1.12841(18) 0.2944(2) 0.0568(10) Uani 1 1 d . . . . .
H6 H -0.030742 1.160321 0.317925 0.068 Uiso 1 1 calc R U . . .
C4 C 0.1150(4) 1.02245(17) 0.2931(2) 0.0540(9) Uani 1 1 d . . . . .
H4 H 0.139622 0.981839 0.316215 0.065 Uiso 1 1 calc R U . . .
C2 C 0.48441(19) 0.94982(13) 0.20124(16) 0.0289(5) Uani 1 1 d . . . . .
C32 C -0.0409(3) 0.9265(2) 0.4443(2) 0.0548(9) Uani 1 1 d . . . . .
H32 H -0.072904 0.95192 0.4806 0.066 Uiso 1 1 calc R U . . .
B9 B 0.4418(3) 0.99397(17) 0.2739(2) 0.0381(7) Uani 1 1 d . . . . .
H9 H 0.399403 0.969554 0.31852 0.046 Uiso 1 1 calc R U . . .
B10 B 0.5419(3) 1.0617(2) 0.2855(3) 0.0607(13) Uani 1 1 d . . . . .
H10A H 0.566796 1.08271 0.338875 0.073 Uiso 1 1 calc R U . . .
Cl5 Cl -0.4819(12) 0.9630(7) 0.4850(10) 0.068(2) Uani 0.05 1 d DG U P A -1
C35 C -0.3514(12) 1.0072(6) 0.4750(7) 0.068(2) Uani 0.05 1 d DG U P A -1
H35A H -0.283307 0.982872 0.495868 0.082 Uiso 0.05 1 calc R U P A -1
H35B H -0.339963 1.019773 0.425681 0.082 Uiso 0.05 1 calc R U P A -1
Cl6 Cl -0.3927(10) 1.0753(5) 0.5258(7) 0.069(2) Uani 0.05 1 d DG U P A -1
Cl5' Cl -0.3136(12) 0.9543(6) 0.5368(10) 0.067(2) Uani 0.05 1 d DG U P A -2
C35' C -0.3451(10) 1.0121(6) 0.4879(7) 0.068(2) Uani 0.05 1 d DG U P A -2
H35C H -0.397252 0.995733 0.448543 0.082 Uiso 0.05 1 calc R U P A -2
H35D H -0.275199 1.030532 0.468072 0.082 Uiso 0.05 1 calc R U P A -2
Cl6' Cl -0.4124(10) 1.0753(5) 0.5341(7) 0.069(2) Uani 0.05 1 d DG U P A -2

loop_
_atom_site_aniso_label
_atom_site_aniso_U_11
_atom_site_aniso_U_22
_atom_site_aniso_U_33
_atom_site_aniso_U_23
_atom_site_aniso_U_13
_atom_site_aniso_U_12
Au1 0.02227(4) 0.01845(4) 0.02396(5) 0.00138(3) 0.00287(3) -0.00082(3)
Cl4 0.0306(3) 0.0492(4) 0.0593(5) -0.0063(4) 0.0014(3) -0.0068(3)
Cl3 0.0491(4) 0.0609(5) 0.0293(4) -0.0049(3) -0.0006(3) 0.0019(4)
Cl1 0.0378(3) 0.0413(4) 0.0572(5) -0.0081(3) 0.0017(3) 0.0054(3)
Ga1 0.02844(13) 0.03443(16) 0.02939(15) -0.00273(12) 0.00127(11) -0.00179(11)
Cl2 0.0461(4) 0.0386(4) 0.0394(4) 0.0025(3) 0.0069(3) -0.0019(3)
P2 0.0204(2) 0.0181(3) 0.0255(3) 0.0021(2) 0.0019(2) 0.0011(2)
P1 0.0213(2) 0.0175(3) 0.0288(3) 0.0023(2) 0.0037(2) 0.0013(2)
C24 0.0498(18) 0.072(2) 0.0312(16) -0.0114(16) -0.0022(13) 0.0236(17)
C11 0.062(2) 0.061(2) 0.0347(17) 0.0205(16) 0.0124(15) 0.0068(17)
B1 0.0265(13) 0.0292(15) 0.063(2) 0.0183(15) 0.0153(14) 0.0035(11)
C29 0.0288(11) 0.0348(14) 0.0318(14) 0.0028(11) 0.0038(10) -0.0053(10)
B2 0.0334(15) 0.0194(14) 0.088(3) -0.0101(16) -0.0056(17) -0.0034(11)
C12 0.0497(18) 0.074(3) 0.0295(16) 0.0039(16) 0.0019(13) -0.0002(17)
C21 0.0277(10) 0.0273(12) 0.0251(12) 0.0047(10) 0.0025(9) 0.0080(9)
C27 0.0428(15) 0.0254(13) 0.0367(16) 0.0077(12) 0.0074(13) -0.0030(11)
C31 0.0582(19) 0.052(2) 0.0327(16) -0.0024(14) -0.0016(14) -0.0013(15)
B3 0.0334(17) 0.0216(17) 0.148(5) 0.002(2) 0.001(2) -0.0082(13)
C22 0.0337(13) 0.0440(16) 0.0350(15) -0.0112(13) 0.0061(11) 0.0011(11)
C33 0.0406(16) 0.075(3) 0.053(2) -0.0114(19) 0.0051(15) 0.0113(17)
C18 0.0358(14) 0.0458(17) 0.0429(17) 0.0146(14) -0.0110(12) -0.0017(12)
C9 0.0247(10) 0.0296(13) 0.0278(13) 0.0063(10) 0.0031(9) 0.0037(9)
B4 0.0292(15) 0.0351(19) 0.126(4) 0.032(2) 0.018(2) -0.0017(13)
C20 0.0354(13) 0.0362(15) 0.0292(14) -0.0003(11) 0.0033(10) 0.0029(11)
C14 0.0351(13) 0.0345(14) 0.0326(14) 0.0022(11) -0.0026(11) -0.0045(11)
C30 0.0394(14) 0.0391(16) 0.0325(15) 0.0039(12) -0.0010(11) -0.0013(12)
C25 0.0475(17) 0.068(2) 0.0310(16) 0.0112(15) 0.0136(13) 0.0203(16)
C28 0.0296(11) 0.0295(13) 0.0326(14) 0.0026(11) 0.0051(10) -0.0089(10)
C19 0.0450(15) 0.0498(18) 0.0258(14) 0.0033(13) -0.0055(12) -0.0053(13)
B5 0.0264(15) 0.0286(18) 0.143(5) 0.003(2) -0.004(2) -0.0083(13)
C7 0.0522(18) 0.0317(15) 0.053(2) 0.0015(14) 0.0022(15) 0.0193(13)
C16 0.0242(10) 0.0293(13) 0.0320(13) 0.0055(10) 0.0037(9) 0.0021(9)
C3 0.0260(10) 0.0199(11) 0.0348(14) -0.0004(10) 0.0046(9) 0.0022(8)
C5 0.116(4) 0.049(2) 0.055(2) 0.0074(18) 0.046(2) 0.027(2)
C23 0.0452(17) 0.064(2) 0.0415(18) -0.0225(17) -0.0008(14) 0.0027(15)
B6 0.0292(14) 0.0227(15) 0.096(3) 0.0187(18) 0.0100(17) -0.0019(12)
C15 0.0233(10) 0.0196(11) 0.0291(12) 0.0028(9) -0.0003(9) -0.0008(8)
C8 0.0417(14) 0.0333(15) 0.0395(16) 0.0024(12) 0.0047(12) 0.0134(12)
C1 0.0214(10) 0.0178(11) 0.0482(16) 0.0027(10) 0.0027(10) 0.0004(8)
C13 0.0522(18) 0.056(2) 0.0349(17) -0.0045(15) -0.0053(14) -0.0077(15)
C10 0.0532(17) 0.0331(15) 0.0380(16) 0.0101(12) 0.0125(13) 0.0026(13)
C26 0.0352(13) 0.0464(17) 0.0326(15) 0.0063(13) 0.0078(11) 0.0044(12)
C17 0.0274(12) 0.0421(16) 0.0457(17) 0.0110(13) 0.0006(11) 0.0070(11)
C34 0.0337(14) 0.064(2) 0.0367(16) -0.0068(15) 0.0024(12) 0.0022(14)
B7 0.0217(12) 0.0305(17) 0.087(3) 0.0140(17) 0.0095(15) -0.0001(11)
B8 0.0258(13) 0.0282(16) 0.082(3) -0.0059(17) -0.0101(15) -0.0035(11)
C6 0.070(2) 0.0356(18) 0.068(3) -0.0047(16) 0.025(2) 0.0180(16)
C4 0.082(2) 0.0338(17) 0.049(2) 0.0099(15) 0.0281(18) 0.0173(16)
C2 0.0209(10) 0.0206(11) 0.0451(16) 0.0035(10) 0.0018(10) 0.0003(8)
C32 0.060(2) 0.062(2) 0.0429(19) -0.0100(17) 0.0109(16) 0.0068(18)
B9 0.0301(14) 0.0275(15) 0.055(2) -0.0119(14) -0.0102(13) 0.0002(11)
B10 0.0377(17) 0.0297(18) 0.111(4) -0.021(2) -0.020(2) -0.0028(14)
Cl5 0.066(5) 0.066(5) 0.078(6) 0.002(4) 0.043(4) 0.001(4)
C35 0.064(5) 0.067(5) 0.078(6) 0.002(4) 0.044(4) 0.000(4)
Cl6 0.065(5) 0.069(5) 0.078(6) 0.001(4) 0.044(4) 0.000(4)
Cl5' 0.062(5) 0.066(5) 0.077(6) 0.002(4) 0.046(4) -0.001(4)
C35' 0.064(5) 0.067(5) 0.078(6) 0.002(4) 0.044(4) 0.000(4)
Cl6' 0.065(5) 0.069(5) 0.078(6) 0.001(4) 0.044(4) 0.001(4)

loop_
_atom_type_symbol
_atom_type_description
_atom_type_scat_dispersion_real
_atom_type_scat_dispersion_imag
_atom_type_scat_source
C C 0.0033 0.0016 'International Tables Vol C Tables 4.2.6.8 and 6.1.1.4'
H H 0 0 'International Tables Vol C Tables 4.2.6.8 and 6.1.1.4'
P P 0.1023 0.0942 'International Tables Vol C Tables 4.2.6.8 and 6.1.1.4'
Au Au -2.0133 8.8022 'International Tables Vol C Tables 4.2.6.8 and 6.1.1.4'
Cl Cl 0.1484 0.1585 'International Tables Vol C Tables 4.2.6.8 and 6.1.1.4'
Ga Ga 0.2307 1.6083 'International Tables Vol C Tables 4.2.6.8 and 6.1.1.4'
B B 0.0013 0.0007 'International Tables Vol C Tables 4.2.6.8 and 6.1.1.4'

loop_
_geom_angle_atom_site_label_1
_geom_angle_atom_site_label_2
_geom_angle_atom_site_label_3
_geom_angle
C27 Au1 C28 37.10(11)
C27 Au1 P1 156.81(8)
C28 Au1 P1 119.77(7)
C27 Au1 P2 113.96(8)
C28 Au1 P2 151.04(7)
P1 Au1 P2 89.12(2)
Cl1 Ga1 Cl2 109.21(3)
Cl1 Ga1 Cl4 112.06(3)
Cl2 Ga1 Cl4 107.21(3)
Cl1 Ga1 Cl3 109.61(3)
Cl2 Ga1 Cl3 108.76(4)
Cl4 Ga1 Cl3 109.91(3)
C15 P2 C21 107.76(11)
C15 P2 C2 104.93(11)
C21 P2 C2 110.11(13)
C15 P2 Au1 118.82(8)
C21 P2 Au1 109.99(8)
C2 P2 Au1 104.93(8)
C3 P1 C9 110.86(12)
C3 P1 C1 103.10(11)
C9 P1 C1 107.32(12)
C3 P1 Au1 119.52(9)
C9 P1 Au1 110.85(9)
C1 P1 Au1 103.99(8)
C25 C24 C23 119.6(3)
C25 C24 H24 120.2
C23 C24 H24 120.2
C12 C11 C10 120.4(3)
C12 C11 H11 119.8
C10 C11 H11 119.8
C2 B1 C1 58.88(17)
C2 B1 B4 103.9(3)
C1 B1 B4 103.8(3)
C2 B1 B7 57.56(18)
C1 B1 B7 104.5(3)
B4 B1 B7 59.5(2)
C2 B1 B6 104.1(3)
C1 B1 B6 57.18(18)
B4 B1 B6 59.5(2)
B7 B1 B6 106.2(3)
C2 B1 H1 124.4
C1 B1 H1 124.4
B4 B1 H1 123.6
B7 B1 H1 123
B6 B1 H1 123.3
C34 C29 C30 118.0(3)
C34 C29 C28 118.4(3)
C30 C29 C28 123.6(3)
C1 B2 B6 58.3(2)
C1 B2 B3 104.6(3)
B6 B2 B3 59.7(3)
C1 B2 B10 105.5(2)
B6 B2 B10 108.6(3)
B3 B2 B10 60.8(3)
C1 B2 B9 59.08(18)
B6 B2 B9 107.7(3)
B3 B2 B9 107.9(3)
B10 B2 B9 59.7(2)
C1 B2 H2 124.6
B6 B2 H2 121.7
B3 B2 H2 122.4
B10 B2 H2 121.7
B9 B2 H2 121.7
C13 C12 C11 119.9(3)
C13 C12 H12 120
C11 C12 H12 120
C22 C21 C26 119.0(3)
C22 C21 P2 115.2(2)
C26 C21 P2 125.8(2)
C28 C27 Au1 73.58(16)
C28 C27 H27A 118(2)
Au1 C27 H27A 107(2)
C28 C27 H27B 122(2)
Au1 C27 H27B 106(2)
H27A C27 H27B 117(3)
C30 C31 C32 120.4(3)
C30 C31 H31 119.8
C32 C31 H31 119.8
B5 B3 B6 108.7(3)
B5 B3 B2 108.8(3)
B6 B3 B2 60.0(2)
B5 B3 B4 60.2(3)
B6 B3 B4 60.5(3)
B2 B3 B4 108.8(3)
B5 B3 B10 60.7(3)
B6 B3 B10 108.1(3)
B2 B3 B10 59.8(3)
B4 B3 B10 108.8(3)
B5 B3 H3 121.1
B6 B3 H3 121.6
B2 B3 H3 121.5
B4 B3 H3 121.1
B10 B3 H3 121.5
C23 C22 C21 120.5(3)
C23 C22 H22 119.8
C21 C22 H22 119.8
C32 C33 C34 120.6(3)
C32 C33 H33 119.7
C34 C33 H33 119.7
C17 C18 C19 120.8(3)
C17 C18 H18 119.6
C19 C18 H18 119.6
C10 C9 C14 118.2(3)
C10 C9 P1 126.1(2)
C14 C9 P1 115.7(2)
B5 B4 B7 59.8(2)
B5 B4 B3 59.2(3)
B7 B4 B3 107.0(4)
B5 B4 B6 106.7(4)
B7 B4 B6 107.9(2)
B3 B4 B6 59.1(2)
B5 B4 B1 108.2(3)
B7 B4 B1 60.34(19)
B3 B4 B1 108.0(3)
B6 B4 B1 60.68(19)
B5 B4 H4B 122.3
B7 B4 H4B 121.9
B3 B4 H4B 122.5
B6 B4 H4B 122.2
B1 B4 H4B 121
C19 C20 C15 119.9(3)
C19 C20 H20 120
C15 C20 H20 120
C13 C14 C9 120.5(3)
C13 C14 H14 119.8
C9 C14 H14 119.8
C31 C30 C29 121.0(3)
C31 C30 H30 119.5
C29 C30 H30 119.5
C24 C25 C26 121.2(3)
C24 C25 H25 119.4
C26 C25 H25 119.4
C27 C28 C29 125.7(3)
C27 C28 Au1 69.32(15)
C29 C28 Au1 111.98(17)
C27 C28 H28 115.2(19)
C29 C28 H28 116.7(19)
Au1 C28 H28 103.2(19)
C18 C19 C20 119.4(3)
C18 C19 H19 120.3
C20 C19 H19 120.3
B3 B5 B7 108.4(3)
B3 B5 B8 108.3(3)
B7 B5 B8 60.1(2)
B3 B5 B4 60.6(3)
B7 B5 B4 60.2(3)
B8 B5 B4 108.6(3)
B3 B5 B10 60.7(3)
B7 B5 B10 107.8(2)
B8 B5 B10 59.4(2)
B4 B5 B10 109.1(3)
B3 B5 H5B 121.2
B7 B5 H5B 121.8
B8 B5 H5B 121.8
B4 B5 H5B 121
B10 B5 H5B 121.6
C6 C7 C8 120.8(3)
C6 C7 H7 119.6
C8 C7 H7 119.6
C15 C16 C17 119.6(3)
C15 C16 H16 120.2
C17 C16 H16 120.2
C8 C3 C4 119.0(3)
C8 C3 P1 123.6(2)
C4 C3 P1 117.3(2)
C6 C5 C4 120.0(4)
C6 C5 H5 120
C4 C5 H5 120
C24 C23 C22 120.2(3)
C24 C23 H23 119.9
C22 C23 H23 119.9
C1 B6 B3 105.8(3)
C1 B6 B2 59.3(2)
B3 B6 B2 60.3(3)
C1 B6 B4 105.8(2)
B3 B6 B4 60.4(3)
B2 B6 B4 108.9(3)
C1 B6 B1 59.34(17)
B3 B6 B1 108.3(3)
B2 B6 B1 108.9(2)
B4 B6 B1 59.8(2)
C1 B6 H6B 123.9
B3 B6 H6B 122
B2 B6 H6B 120.8
B4 B6 H6B 121.9
B1 B6 H6B 121.2
C16 C15 C20 120.1(2)
C16 C15 P2 121.1(2)
C20 C15 P2 118.72(19)
C7 C8 C3 120.0(3)
C7 C8 H8 120
C3 C8 H8 120
B6 C1 C2 110.29(19)
B6 C1 B2 62.3(2)
C2 C1 B2 110.1(2)
B6 C1 B9 113.6(2)
C2 C1 B9 60.56(17)
B2 C1 B9 62.4(2)
B6 C1 B1 63.5(2)
C2 C1 B1 60.49(17)
B2 C1 B1 114.7(2)
B9 C1 B1 113.3(2)
B6 C1 P1 125.47(19)
C2 C1 P1 116.16(16)
B2 C1 P1 121.19(19)
B9 C1 P1 113.15(19)
B1 C1 P1 118.7(2)
C12 C13 C14 120.6(3)
C12 C13 H13 119.7
C14 C13 H13 119.7
C9 C10 C11 120.3(3)
C9 C10 H10 119.8
C11 C10 H10 119.8
C25 C26 C21 119.5(3)
C25 C26 H26 120.2
C21 C26 H26 120.2
C18 C17 C16 120.2(3)
C18 C17 H17 119.9
C16 C17 H17 119.9
C33 C34 C29 120.8(3)
C33 C34 H34 119.6
C29 C34 H34 119.6
C2 B7 B5 105.5(3)
C2 B7 B8 59.14(19)
B5 B7 B8 60.0(3)
C2 B7 B4 105.9(2)
B5 B7 B4 60.0(3)
B8 B7 B4 108.4(3)
C2 B7 B1 59.46(17)
B5 B7 B1 108.3(3)
B8 B7 B1 108.8(2)
B4 B7 B1 60.2(2)
C2 B7 H7A 123.9
B5 B7 H7A 122.3
B8 B7 H7A 121.2
B4 B7 H7A 122
B1 B7 H7A 121
C2 B8 B10 105.7(2)
C2 B8 B5 104.7(3)
B10 B8 B5 60.9(3)
C2 B8 B7 58.25(19)
B10 B8 B7 108.9(3)
B5 B8 B7 59.9(3)
C2 B8 B9 59.03(17)
B10 B8 B9 59.7(2)
B5 B8 B9 107.8(2)
B7 B8 B9 107.5(2)
C2 B8 H8A 124.5
B10 B8 H8A 121.5
B5 B8 H8A 122.3
B7 B8 H8A 121.7
B9 B8 H8A 121.9
C7 C6 C5 119.6(3)
C7 C6 H6 120.2
C5 C6 H6 120.2
C5 C4 C3 120.4(3)
C5 C4 H4 119.8
C3 C4 H4 119.8
B7 C2 C1 110.1(2)
B7 C2 B8 62.6(2)
C1 C2 B8 110.0(2)
B7 C2 B9 114.0(2)
C1 C2 B9 60.27(17)
B8 C2 B9 62.73(19)
B7 C2 B1 62.98(19)
C1 C2 B1 60.63(16)
B8 C2 B1 114.5(2)
B9 C2 B1 113.1(2)
B7 C2 P2 126.70(19)
C1 C2 P2 115.41(15)
B8 C2 P2 121.03(19)
B9 C2 P2 111.76(19)
B1 C2 P2 119.6(2)
C33 C32 C31 119.3(3)
C33 C32 H32 120.4
C31 C32 H32 120.4
C1 B9 C2 59.17(17)
C1 B9 B10 105.2(3)
C2 B9 B10 104.9(3)
C1 B9 B2 58.48(19)
C2 B9 B2 105.8(3)
B10 B9 B2 60.0(2)
C1 B9 B8 105.6(3)
C2 B9 B8 58.24(19)
B10 B9 B8 59.4(2)
B2 B9 B8 107.4(3)
C1 B9 H9 123.5
C2 B9 H9 123.6
B10 B9 H9 123.2
B2 B9 H9 122.2
B8 B9 H9 122.6
B8 B10 B9 60.86(19)
B8 B10 B2 108.7(3)
B9 B10 B2 60.28(19)
B8 B10 B3 106.8(4)
B9 B10 B3 107.2(3)
B2 B10 B3 59.4(2)
B8 B10 B5 59.7(2)
B9 B10 B5 107.7(3)
B2 B10 B5 106.7(4)
B3 B10 B5 58.6(3)
B8 B10 H10A 121.4
B9 B10 H10A 121.4
B2 B10 H10A 121.7
B3 B10 H10A 123
B5 B10 H10A 122.7
Cl6 C35 Cl5 92.7
Cl6 C35 H35A 113.2
Cl5 C35 H35A 113.2
Cl6 C35 H35B 113.2
Cl5 C35 H35B 113.2
H35A C35 H35B 110.5
Cl5' C35' Cl6' 109.1
Cl5' C35' H35C 109.9
Cl6' C35' H35C 109.9
Cl5' C35' H35D 109.9
Cl6' C35' H35D 109.9
H35C C35' H35D 108.3

loop_
_geom_bond_atom_site_label_1
_geom_bond_atom_site_label_2
_geom_bond_distance
Au1 C27 2.164(3)
Au1 C28 2.219(2)
Au1 P1 2.3790(6)
Au1 P2 2.3818(6)
Cl4 Ga1 2.1781(7)
Cl3 Ga1 2.1886(8)
Cl1 Ga1 2.1634(8)
Ga1 Cl2 2.1775(8)
P2 C15 1.810(2)
P2 C21 1.812(3)
P2 C2 1.865(3)
P1 C3 1.806(2)
P1 C9 1.809(3)
P1 C1 1.879(2)
C24 C25 1.371(5)
C24 C23 1.384(5)
C24 H24 0.95
C11 C12 1.370(6)
C11 C10 1.395(5)
C11 H11 0.95
B1 C2 1.740(5)
B1 C1 1.742(4)
B1 B4 1.797(5)
B1 B7 1.800(5)
B1 B6 1.812(5)
B1 H1 1.12
C29 C34 1.396(4)
C29 C30 1.398(4)
C29 C28 1.474(4)
B2 C1 1.720(4)
B2 B6 1.771(7)
B2 B3 1.776(6)
B2 B10 1.783(5)
B2 B9 1.789(5)
B2 H2 1.12
C12 C13 1.363(5)
C12 H12 0.95
C21 C22 1.395(4)
C21 C26 1.397(4)
C27 C28 1.395(4)
C27 H27A 0.89(4)
C27 H27B 0.92(4)
C31 C30 1.376(5)
C31 C32 1.393(5)
C31 H31 0.95
B3 B5 1.763(6)
B3 B6 1.764(6)
B3 B4 1.787(8)
B3 B10 1.801(8)
B3 H3 1.12
C22 C23 1.385(4)
C22 H22 0.95
C33 C32 1.376(5)
C33 C34 1.385(5)
C33 H33 0.95
C18 C17 1.380(5)
C18 C19 1.386(5)
C18 H18 0.95
C9 C10 1.390(4)
C9 C14 1.396(4)
B4 B5 1.781(8)
B4 B7 1.784(5)
B4 B6 1.790(5)
B4 H4B 1.12
C20 C19 1.393(4)
C20 C15 1.395(4)
C20 H20 0.95
C14 C13 1.388(4)
C14 H14 0.95
C30 H30 0.95
C25 C26 1.391(5)
C25 H25 0.95
C28 H28 0.94(3)
C19 H19 0.95
B5 B7 1.777(6)
B5 B8 1.779(6)
B5 B10 1.801(8)
B5 H5B 1.12
C7 C6 1.378(6)
C7 C8 1.383(4)
C7 H7 0.95
C16 C15 1.390(3)
C16 C17 1.390(4)
C16 H16 0.95
C3 C8 1.389(4)
C3 C4 1.393(4)
C5 C6 1.383(5)
C5 C4 1.387(5)
C5 H5 0.95
C23 H23 0.95
B6 C1 1.702(4)
B6 H6B 1.12
C8 H8 0.95
C1 C2 1.712(3)
C1 B9 1.731(5)
C13 H13 0.95
C10 H10 0.95
C26 H26 0.95
C17 H17 0.95
C34 H34 0.95
B7 C2 1.705(4)
B7 B8 1.780(7)
B7 H7A 1.12
B8 C2 1.721(4)
B8 B10 1.774(5)
B8 B9 1.799(5)
B8 H8A 1.12
C6 H6 0.95
C4 H4 0.95
C2 B9 1.736(5)
C32 H32 0.95
B9 B10 1.779(5)
B9 H9 1.12
B10 H10A 1.12
Cl5 C35 1.7766
C35 Cl6 1.742
C35 H35A 0.99
C35 H35B 0.99
Cl5' C35' 1.5028
C35' Cl6' 1.742
C35' H35C 0.99
C35' H35D 0.99
